data_7716154
loop_
_publ_author_name
'Kalita, Pankaj'
'Kumari, Kusum'
'Kumar, Pawan'
'Kumar, Vierandra'
'Singh, Saurabh Kumar'
'Rogez, Guillaume'
'Chandrasekhar, Vadapalli'

_publ_section_title
;
 Eight-coordinate mono- and dinuclear Dy(III) complexes containing a rigid
 equatorial plane and an anisobidentate carboxylate ligand in the axial
 position: synthesis, structure and magnetism.
;
_journal_issue 25
_journal_name_full 'Dalton transactions (Cambridge, England : 2003)'
_journal_page_first 10521
_journal_page_last 10535
_journal_paper_doi 10.1039/d4dt00803k
_journal_volume 53
_journal_year 2024
_chemical_formula_moiety 'C46 H43 Dy N5 O5 P, [+ solvents]'
_chemical_formula_sum 'C46 H43 Dy N5 O5 P'
_chemical_formula_weight 939.32
_space_group_crystal_system monoclinic
_space_group_IT_number 9
_space_group_name_Hall 'C -2yc'
_space_group_name_H-M_alt 'C 1 c 1'
_atom_sites_solution_hydrogens geom
_atom_sites_solution_primary dual
_audit_creation_date 2024-05-18
_audit_creation_method
;
Olex2 1.5-alpha
(compiled 2024.02.16 svn.r378c4104 for OlexSys, GUI svn.r6928)
;
_audit_update_record
;
2024-05-18 deposited with the CCDC.	2024-05-21 downloaded from the CCDC.
;
_cell_angle_alpha 90
_cell_angle_beta 108.729(5)
_cell_angle_gamma 90
_cell_formula_units_Z 4
_cell_length_a 14.5520(7)
_cell_length_b 19.6201(9)
_cell_length_c 16.4532(8)
_cell_measurement_reflns_used 12693
_cell_measurement_temperature 120.00(10)
_cell_measurement_theta_max 28.0850
_cell_measurement_theta_min 2.7450
_cell_volume 4448.8(4)
_computing_cell_refinement 'CrysAlisPro 1.171.40.67a (Rigaku OD, 2019)'
_computing_data_collection 'CrysAlisPro 1.171.40.67a (Rigaku OD, 2019)'
_computing_data_reduction 'CrysAlisPro 1.171.40.67a (Rigaku OD, 2019)'
_computing_molecular_graphics 'Olex2 1.5-alpha (Dolomanov et al., 2009)'
_computing_publication_material 'Olex2 1.5-alpha (Dolomanov et al., 2009)'
_computing_structure_refinement 'SHELXL 2018/3 (Sheldrick, 2015)'
_computing_structure_solution 'SHELXT 2018/2 (Sheldrick, 2018)'
_diffrn_ambient_environment N~2~
_diffrn_ambient_temperature 120.00(10)
_diffrn_detector 'Hybrid Pixel Array Detector'
_diffrn_detector_area_resol_mean 5.8140
_diffrn_measured_fraction_theta_full 0.999
_diffrn_measured_fraction_theta_max 0.907
_diffrn_measurement_details
;
List of Runs (angles in degrees, time in seconds):

  # Type    Start    End  Width  t~exp~   \w     \q     \k     \f   Frames
#--------------------------------------------------------------------------
  1  \w    -25.00  49.00   0.50    5.49    --    7.10 -82.00 -90.00  148
  2  \w     51.00  96.00   0.50    5.49    --    7.10  77.00   0.00   90
  3  \w     53.00  80.00   0.50    5.49    --    7.10  77.00 150.00   54
  4  \w    -54.00 -13.00   0.50    5.49    --   -7.50 -82.00-180.00   82
  5  \w    -62.00   1.00   0.50    5.49    --   -7.50 -82.00-120.00  126
  6  \w    -91.00  22.00   0.50    5.49    --   -7.50 -57.00  30.00  226
  7  \w    -57.00   6.00   0.50    5.49    --   -7.50 -82.00   0.00  126
  8  \w    -36.00  80.00   0.50    5.49    --   -7.50  19.00 150.00  232
;
_diffrn_measurement_device 'four-circle diffractometer'
_diffrn_measurement_device_type 'XtaLAB AFC12 (RINC): Kappa single'
_diffrn_measurement_method '\w scans'
_diffrn_orient_matrix_type 'CrysAlisPro convention (1999,Acta A55,543-557)'
_diffrn_orient_matrix_UB_11 0.0317363000
_diffrn_orient_matrix_UB_12 -0.0164174000
_diffrn_orient_matrix_UB_13 -0.0187248000
_diffrn_orient_matrix_UB_21 -0.0071304500
_diffrn_orient_matrix_UB_22 -0.0313438500
_diffrn_orient_matrix_UB_23 0.0185886000
_diffrn_orient_matrix_UB_31 -0.0398700500
_diffrn_orient_matrix_UB_32 -0.0074270500
_diffrn_orient_matrix_UB_33 -0.0371095000
_diffrn_radiation_monochromator mirror
_diffrn_radiation_probe x-ray
_diffrn_radiation_type 'Mo K\a'
_diffrn_radiation_wavelength 0.71073
_diffrn_reflns_av_R_equivalents 0.1009
_diffrn_reflns_av_unetI/netI 0.0856
_diffrn_reflns_Laue_measured_fraction_full 0.999
_diffrn_reflns_Laue_measured_fraction_max 0.907
_diffrn_reflns_limit_h_max 18
_diffrn_reflns_limit_h_min -19
_diffrn_reflns_limit_k_max 26
_diffrn_reflns_limit_k_min -24
_diffrn_reflns_limit_l_max 22
_diffrn_reflns_limit_l_min -21
_diffrn_reflns_number 32964
_diffrn_reflns_point_group_measured_fraction_full 0.981
_diffrn_reflns_point_group_measured_fraction_max 0.839
_diffrn_reflns_theta_full 25.242
_diffrn_reflns_theta_max 29.008
_diffrn_reflns_theta_min 2.614
_diffrn_source 'micro-focus sealed X-ray tube'
_diffrn_source_type 'Rigaku (Mo) X-ray Source'
_exptl_absorpt_coefficient_mu 1.765
_exptl_absorpt_correction_T_max 0.659
_exptl_absorpt_correction_T_min 0.418
_exptl_absorpt_correction_type analytical
_exptl_absorpt_process_details
;
CrysAlisPro 1.171.40.67a (Rigaku Oxford Diffraction, 2019)
Analytical numeric absorption correction using a multifaceted crystal
			model based on expressions derived by R.C. Clark & J.S. Reid.
(Clark, R. C. & Reid, J. S. (1995). Acta Cryst. A51, 887-897)
Empirical absorption correction using spherical harmonics,
 implemented in SCALE3 ABSPACK scaling algorithm.
;
_exptl_crystal_colour yellow
_exptl_crystal_colour_primary yellow
_exptl_crystal_density_diffrn 1.402
_exptl_crystal_description block
_exptl_crystal_F_000 1900
_exptl_crystal_size_max 0.39
_exptl_crystal_size_mid 0.172
_exptl_crystal_size_min 0.163
_refine_diff_density_max 4.377
_refine_diff_density_min -2.494
_refine_diff_density_rms 0.163
_refine_ls_abs_structure_details
;
 Flack x determined using 3453 quotients [(I+)-(I-)]/[(I+)+(I-)]
 (Parsons, Flack and Wagner, Acta Cryst. B69 (2013) 249-259).
;
_refine_ls_abs_structure_Flack -0.037(14)
_refine_ls_extinction_method none
_refine_ls_goodness_of_fit_ref 1.017
_refine_ls_hydrogen_treatment constr
_refine_ls_matrix_type full
_refine_ls_number_parameters 544
_refine_ls_number_reflns 9944
_refine_ls_number_restraints 27
_refine_ls_restrained_S_all 1.016
_refine_ls_R_factor_all 0.0765
_refine_ls_R_factor_gt 0.0698
_refine_ls_shift/su_max 0.001
_refine_ls_shift/su_mean 0.000
_refine_ls_structure_factor_coef Fsqd
_refine_ls_weighting_details 'w=1/[\s^2^(Fo^2^)+(0.1214P)^2^] where P=(Fo^2^+2Fc^2^)/3'
_refine_ls_weighting_scheme calc
_refine_ls_wR_factor_gt 0.1685
_refine_ls_wR_factor_ref 0.1734
_reflns_Friedel_coverage 0.847
_reflns_Friedel_fraction_full 0.963
_reflns_Friedel_fraction_max 0.770
_reflns_number_gt 8679
_reflns_number_total 9944
_reflns_threshold_expression 'I > 2\s(I)'
_cod_data_source_file d4dt00803k2.cif
_cod_data_source_block aj0424nw
_cod_depositor_comments 'Adding full bibliography for 7716151--7716154.cif.'
_cod_database_code 7716154
_shelx_shelxl_version_number 2018/3
_chemical_oxdiff_formula C46H43Dy1N5O5P1
_shelx_space_group_comment
;
The symmetry employed for this shelxl refinement is uniquely defined
by the following loop, which should always be used as a source of
symmetry information in preference to the above space-group names.
They are only intended as comments.
;
_shelx_estimated_absorpt_t_max 0.762
_shelx_estimated_absorpt_t_min 0.546
_olex2_refinement_description
;
1. Fixed Uiso
 At 1.2 times of:
  All C(H) groups, All C(H,H) groups
 At 1.5 times of:
  All C(H,H,H) groups
2. Restrained distances
 C12-C13 \\sim C12-C13A
 with sigma of 0.02
 C16-C15 \\sim C16-C15A
 with sigma of 0.02
 C13-C14 \\sim C13A-C14A
 with sigma of 0.02
 C15-C14 \\sim C15A-C14A
 with sigma of 0.02
 C12-C14 \\sim C12-C14A
 with sigma of 0.04
 C16-C14 \\sim C16-C14A
 with sigma of 0.04
 C13-C15 \\sim C13A-C15A
 with sigma of 0.04
3. Uiso/Uaniso restraints and constraints
Uanis(C15A) = Uanis(C15)
Uanis(C13A) = Uanis(C13)
4. Rigid body (RIGU) restrains
 C13, C14, C15
 with sigma for 1-2 distances of 0.004 and sigma for 1-3 distances of 0.004
 C13A, C15A, C14A
 with sigma for 1-2 distances of 0.004 and sigma for 1-3 distances of 0.004
5. Others
 Sof(H16A)=Sof(C13A)=Sof(H13A)=Sof(C14A)=Sof(H14A)=Sof(C15A)=Sof(H15A)=1-FVAR(1)
 Sof(H16)=Sof(C13)=Sof(H13)=Sof(C15)=Sof(H15)=Sof(C14)=Sof(H14)=FVAR(1)
6.a Aromatic/amide H refined with riding coordinates:
 C30(H30), C6(H6), C46(H46), C5(H5), C19(H19), C17(H17), C23(H23), C31(H31),
 C34(H34), C22(H22), C37(H37), C32(H32), C20(H20), C33(H33), C16(H16),
 C16(H16A), C21(H21), C42(H42), C45(H45), C36(H36), C43(H43), C39(H39),
 C44(H44), C40(H40), C13(H13), C4(H4), C15(H15), C14(H14), C38(H38), C13A(H13A),
  C14A(H14A), C15A(H15A)
6.b Idealised Me refined as rotating group:
 C11(H11A,H11B,H11C), C10(H10A,H10B,H10C), C28(H28A,H28B,H28C), C27(H27A,H27B,
 H27C), C26(H26A,H26B,H26C)
;
_smtbx_masks_void_probe_radius 1.2
_smtbx_masks_void_truncation_radius 1.2
_olex2_submission_special_instructions 'No special instructions were received'
_oxdiff_exptl_absorpt_empirical_details
;
Empirical correction (ABSPACK) includes:
- Absorption correction using spherical harmonics
- Frame scaling
;
_oxdiff_exptl_absorpt_empirical_full_max 1.647
_oxdiff_exptl_absorpt_empirical_full_min 0.401

loop_
_space_group_symop_operation_xyz
'x, y, z'
'x, -y, z+1/2'
'x+1/2, y+1/2, z'
'x+1/2, -y+1/2, z+1/2'

loop_
_atom_site_label
_atom_site_type_symbol
_atom_site_fract_x
_atom_site_fract_y
_atom_site_fract_z
_atom_site_U_iso_or_equiv
_atom_site_adp_type
_atom_site_occupancy
_atom_site_site_symmetry_order
_atom_site_calc_flag
_atom_site_refinement_flags_posn
_atom_site_refinement_flags_adp
_atom_site_refinement_flags_occupancy
_atom_site_disorder_assembly
_atom_site_disorder_group
Dy1 Dy 0.68077(4) 0.71054(2) 0.48703(4) 0.03036(16) Uani 1 1 d . . . . .
P1 P 0.48437(19) 0.74653(12) 0.58286(16) 0.0266(5) Uani 1 1 d . . . . .
O3 O 0.5967(6) 0.6164(4) 0.4213(5) 0.0396(18) Uani 1 1 d . . . . .
O1 O 0.6112(7) 0.7947(4) 0.3861(6) 0.039(2) Uani 1 1 d . . . . .
N4 N 0.6855(6) 0.6135(4) 0.5831(5) 0.0300(18) Uani 1 1 d . . . . .
C30 C 0.3897(11) 0.6326(6) 0.5009(9) 0.040(3) Uani 1 1 d . . . . .
H30 H 0.432305 0.635721 0.467803 0.048 Uiso 1 1 calc R U . . .
O2 O 0.5462(6) 0.7363(4) 0.5265(5) 0.0305(15) Uani 1 1 d . . . . .
N5 N 0.6347(7) 0.5548(4) 0.5493(6) 0.036(2) Uani 1 1 d . . . . .
O4 O 0.8360(6) 0.6573(5) 0.5054(5) 0.0433(19) Uani 1 1 d . . . . .
N2 N 0.7404(7) 0.8266(4) 0.5255(6) 0.0309(19) Uani 1 1 d . . . . .
C9 C 0.5923(8) 0.5627(5) 0.4648(7) 0.035(2) Uani 1 1 d . . . . .
C35 C 0.5533(7) 0.7453(5) 0.6933(7) 0.031(2) Uani 1 1 d . . . . .
C6 C 0.8435(10) 0.6865(7) 0.7797(8) 0.042(3) Uani 1 1 d . . . . .
H6 H 0.850271 0.649915 0.819019 0.051 Uiso 1 1 calc R U . . .
C7 C 0.7858(8) 0.6788(6) 0.6963(6) 0.034(2) Uani 1 1 d . . . . .
C29 C 0.3940(8) 0.6825(5) 0.5652(7) 0.030(2) Uani 1 1 d . . . . .
C24 C 0.8327(8) 0.6715(6) 0.4308(7) 0.035(2) Uani 1 1 d . . . . .
C41 C 0.4255(8) 0.8277(5) 0.5575(7) 0.030(2) Uani 1 1 d . . . . .
C46 C 0.4523(8) 0.8692(5) 0.4988(7) 0.032(2) Uani 1 1 d . . . . .
H46 H 0.502217 0.854735 0.477152 0.038 Uiso 1 1 calc R U . . .
C8 C 0.7362(8) 0.6147(6) 0.6638(7) 0.038(2) Uani 1 1 d . . . . .
C5 C 0.8914(8) 0.7465(6) 0.8070(7) 0.037(2) Uani 1 1 d . . . . .
H5 H 0.931892 0.751507 0.864865 0.044 Uiso 1 1 calc R U . . .
C19 C 0.4943(11) 0.5059(6) 0.3310(8) 0.054(4) Uani 1 1 d . . . . .
H19 H 0.513837 0.541223 0.300602 0.065 Uiso 1 1 calc R U . . .
C17 C 0.5419(10) 0.8856(7) 0.2497(8) 0.050(3) Uani 1 1 d . . . . .
H17 H 0.511770 0.842347 0.246910 0.060 Uiso 1 1 calc R U . . .
C23 C 0.5017(13) 0.4551(8) 0.4636(10) 0.047(4) Uani 1 1 d . . . . .
H23 H 0.527333 0.453909 0.524434 0.057 Uiso 1 1 calc R U . . .
C25 C 0.9096(9) 0.6469(6) 0.3932(8) 0.038(3) Uani 1 1 d . . . . .
C12 C 0.6156(9) 0.9021(6) 0.3210(7) 0.042(3) Uani 1 1 d D . . . .
C11 C 0.8469(12) 0.9126(6) 0.6227(8) 0.053(3) Uani 1 1 d . . . . .
H11A H 0.843979 0.937394 0.570284 0.080 Uiso 1 1 calc R U . . .
H11B H 0.914767 0.907001 0.658442 0.080 Uiso 1 1 calc R U . . .
H11C H 0.811861 0.938212 0.654630 0.080 Uiso 1 1 calc R U . . .
N1 N 0.7173(8) 0.8776(5) 0.4619(6) 0.043(2) Uani 1 1 d . . . . .
C31 C 0.3231(10) 0.5792(6) 0.4867(9) 0.050(3) Uani 1 1 d . . . . .
H31 H 0.323419 0.543905 0.447325 0.060 Uiso 1 1 calc R U . . .
C34 C 0.3282(8) 0.6785(5) 0.6106(7) 0.034(2) Uani 1 1 d . . . . .
H34 H 0.330627 0.711239 0.653769 0.041 Uiso 1 1 calc R U . . .
C10 C 0.7443(10) 0.5521(6) 0.7214(8) 0.048(3) Uani 1 1 d . . . . .
H10A H 0.721510 0.563857 0.769574 0.073 Uiso 1 1 calc R U . . .
H10B H 0.812144 0.537384 0.743345 0.073 Uiso 1 1 calc R U . . .
H10C H 0.704391 0.515131 0.688038 0.073 Uiso 1 1 calc R U . . .
C22 C 0.4358(10) 0.4043(7) 0.4199(9) 0.052(3) Uani 1 1 d . . . . .
H22 H 0.415959 0.369538 0.450853 0.062 Uiso 1 1 calc R U . . .
C37 C 0.6206(9) 0.6852(8) 0.8267(9) 0.047(3) Uani 1 1 d . . . . .
H37 H 0.624283 0.645031 0.859916 0.056 Uiso 1 1 calc R U . . .
C1 C 0.6515(8) 0.8550(6) 0.3963(7) 0.034(2) Uani 1 1 d . . . . .
C32 C 0.2556(9) 0.5784(6) 0.5314(10) 0.052(4) Uani 1 1 d . . . . .
H32 H 0.207129 0.543943 0.518984 0.063 Uiso 1 1 calc R U . . .
C18 C 0.5289(9) 0.5057(5) 0.4202(8) 0.038(3) Uani 1 1 d . . . . .
C2 C 0.8007(9) 0.8433(6) 0.5993(7) 0.040(3) Uani 1 1 d . . . . .
C20 C 0.4324(13) 0.4559(6) 0.2860(9) 0.063(4) Uani 1 1 d . . . . .
H20 H 0.411641 0.455677 0.225052 0.075 Uiso 1 1 calc R U . . .
N3 N 0.7741(7) 0.7292(5) 0.6392(6) 0.0310(18) Uani 1 1 d . . . . .
C33 C 0.2583(9) 0.6265(6) 0.5929(9) 0.047(3) Uani 1 1 d . . . . .
H33 H 0.212904 0.624623 0.623448 0.056 Uiso 1 1 calc R U . . .
C16 C 0.5086(10) 0.9295(8) 0.1805(8) 0.057(4) Uani 1 1 d D . . . .
H16 H 0.453978 0.917997 0.132539 0.068 Uiso 0.72(3) 1 calc R U P A 1
H16A H 0.472466 0.912628 0.125375 0.068 Uiso 0.28(3) 1 calc R U P A 2
C21 C 0.4004(13) 0.4057(8) 0.3303(11) 0.066(4) Uani 1 1 d . . . . .
H21 H 0.354624 0.372610 0.299817 0.079 Uiso 1 1 calc R U . . .
C42 C 0.3522(9) 0.8509(5) 0.5881(8) 0.038(2) Uani 1 1 d . . . . .
H42 H 0.333394 0.823817 0.627979 0.045 Uiso 1 1 calc R U . . .
C28 C 0.8579(14) 0.5960(8) 0.3218(10) 0.067(4) Uani 1 1 d . . . . .
H28A H 0.828729 0.559432 0.345981 0.101 Uiso 1 1 calc R U . . .
H28B H 0.905027 0.576394 0.297170 0.101 Uiso 1 1 calc R U . . .
H28C H 0.807004 0.619673 0.276810 0.101 Uiso 1 1 calc R U . . .
C45 C 0.4060(10) 0.9312(5) 0.4724(7) 0.042(3) Uani 1 1 d . . . . .
H45 H 0.424399 0.959254 0.433202 0.050 Uiso 1 1 calc R U . . .
C3 C 0.8205(9) 0.7894(5) 0.6662(8) 0.034(2) Uani 1 1 d . . . . .
C36 C 0.5625(9) 0.6872(7) 0.7451(8) 0.037(2) Uani 1 1 d . . . . .
H36 H 0.525940 0.647773 0.721239 0.044 Uiso 1 1 calc R U . . .
C43 C 0.3063(10) 0.9128(6) 0.5614(9) 0.046(3) Uani 1 1 d . . . . .
H43 H 0.256676 0.928172 0.582939 0.055 Uiso 1 1 calc R U . . .
C39 C 0.6701(14) 0.8005(9) 0.8125(11) 0.062(4) Uani 1 1 d . . . . .
H39 H 0.707156 0.839793 0.835990 0.074 Uiso 1 1 calc R U . . .
C44 C 0.3331(11) 0.9514(7) 0.5038(10) 0.045(4) Uani 1 1 d . . . . .
H44 H 0.300703 0.993363 0.484847 0.054 Uiso 1 1 calc R U . . .
O5 O 0.7658(10) 0.7092(5) 0.3848(9) 0.066(4) Uani 1 1 d . . . . .
C40 C 0.6114(10) 0.8009(6) 0.7298(9) 0.042(3) Uani 1 1 d . . . . .
H40 H 0.609913 0.840245 0.695772 0.051 Uiso 1 1 calc R U . . .
C13 C 0.6739(15) 0.9599(8) 0.3189(12) 0.052(5) Uani 0.72(3) 1 d D . P A 1
H13 H 0.732493 0.968179 0.364252 0.062 Uiso 0.72(3) 1 calc R U P A 1
C4 C 0.8807(9) 0.7992(6) 0.7505(8) 0.037(3) Uani 1 1 d . . . . .
H4 H 0.913229 0.841311 0.768069 0.044 Uiso 1 1 calc R U . . .
C15 C 0.557(2) 0.9898(9) 0.1833(15) 0.076(12) Uani 0.72(3) 1 d D . P A 1
H15 H 0.529851 1.022514 0.139571 0.091 Uiso 0.72(3) 1 calc R U P A 1
C14 C 0.643(2) 1.0051(9) 0.2475(13) 0.072(8) Uani 0.72(3) 1 d D . P A 1
H14 H 0.679787 1.044239 0.243931 0.086 Uiso 0.72(3) 1 calc R U P A 1
C27 C 0.9393(15) 0.7090(7) 0.3504(14) 0.065(5) Uani 1 1 d . . . . .
H27A H 0.881252 0.734990 0.319009 0.097 Uiso 1 1 calc R U . . .
H27B H 0.972428 0.693543 0.310474 0.097 Uiso 1 1 calc R U . . .
H27C H 0.983083 0.738029 0.394535 0.097 Uiso 1 1 calc R U . . .
C26 C 0.9925(13) 0.6149(10) 0.4588(12) 0.058(4) Uani 1 1 d . . . . .
H26A H 1.030037 0.649961 0.497894 0.087 Uiso 1 1 calc R U . . .
H26B H 1.033972 0.591906 0.430768 0.087 Uiso 1 1 calc R U . . .
H26C H 0.968364 0.581473 0.491419 0.087 Uiso 1 1 calc R U . . .
C38 C 0.6764(10) 0.7431(9) 0.8632(8) 0.054(4) Uani 1 1 d . . . . .
H38 H 0.717361 0.742659 0.921272 0.065 Uiso 1 1 calc R U . . .
C13A C 0.623(5) 0.9714(13) 0.341(3) 0.052(5) Uani 0.28(3) 1 d D . P A 2
H13A H 0.653547 0.986467 0.398192 0.062 Uiso 0.28(3) 1 calc R U P A 2
C14A C 0.585(5) 1.0189(16) 0.273(3) 0.061(15) Uani 0.28(3) 1 d D . P A 2
H14A H 0.597742 1.066136 0.283719 0.073 Uiso 0.28(3) 1 calc R U P A 2
C15A C 0.529(8) 0.9971(18) 0.193(4) 0.076(12) Uani 0.28(3) 1 d D . P A 2
H15A H 0.504321 1.028696 0.147385 0.091 Uiso 0.28(3) 1 calc R U P A 2

loop_
_atom_site_aniso_label
_atom_site_aniso_U_11
_atom_site_aniso_U_22
_atom_site_aniso_U_33
_atom_site_aniso_U_23
_atom_site_aniso_U_13
_atom_site_aniso_U_12
Dy1 0.0366(3) 0.0343(2) 0.0182(2) 0.0014(2) 0.00598(16) 0.0040(3)
P1 0.0341(13) 0.0241(11) 0.0189(11) -0.0013(9) 0.0049(10) 0.0026(9)
O3 0.057(5) 0.028(4) 0.027(4) -0.005(3) 0.004(4) 0.009(3)
O1 0.048(5) 0.038(5) 0.027(5) 0.003(3) 0.004(4) -0.007(3)
N4 0.037(4) 0.025(4) 0.023(4) 0.000(3) 0.003(3) 0.006(3)
C30 0.052(8) 0.023(5) 0.039(7) 0.006(5) 0.005(6) 0.009(5)
O2 0.047(4) 0.020(3) 0.025(4) 0.002(3) 0.013(3) 0.007(3)
N5 0.056(6) 0.025(4) 0.026(4) -0.002(3) 0.010(4) 0.008(4)
O4 0.043(4) 0.054(5) 0.033(4) 0.006(4) 0.012(4) 0.015(4)
N2 0.050(5) 0.012(3) 0.032(5) 0.007(3) 0.013(4) 0.006(3)
C9 0.049(6) 0.027(5) 0.025(5) -0.007(4) 0.007(5) 0.015(4)
C35 0.029(5) 0.034(5) 0.024(5) -0.001(4) 0.000(4) 0.001(4)
C6 0.066(8) 0.035(6) 0.031(6) 0.005(5) 0.022(6) -0.005(6)
C7 0.041(6) 0.040(6) 0.016(5) -0.001(4) 0.004(4) 0.002(5)
C29 0.037(5) 0.025(5) 0.026(5) 0.001(4) 0.006(4) 0.004(4)
C24 0.040(6) 0.036(6) 0.032(6) 0.004(4) 0.014(5) -0.004(5)
C41 0.038(5) 0.029(5) 0.023(5) -0.004(4) 0.010(4) -0.003(4)
C46 0.047(6) 0.023(5) 0.026(5) -0.006(4) 0.012(4) 0.006(4)
C8 0.044(6) 0.041(6) 0.025(5) 0.005(4) 0.006(5) 0.013(5)
C5 0.027(5) 0.052(7) 0.020(5) 0.004(5) -0.009(4) 0.001(5)
C19 0.092(10) 0.025(5) 0.028(6) -0.002(4) -0.004(6) 0.017(6)
C17 0.051(7) 0.062(8) 0.026(6) 0.021(6) -0.002(5) -0.015(6)
C23 0.069(9) 0.036(7) 0.032(7) -0.013(6) 0.009(6) 0.014(6)
C25 0.050(6) 0.029(5) 0.047(7) 0.006(5) 0.032(6) -0.001(5)
C12 0.057(7) 0.038(6) 0.023(5) 0.003(5) 0.002(5) 0.006(5)
C11 0.081(9) 0.031(6) 0.032(6) 0.004(5) -0.004(6) -0.002(6)
N1 0.058(6) 0.042(5) 0.019(5) 0.012(4) -0.005(4) 0.013(4)
C31 0.063(8) 0.018(5) 0.051(8) -0.014(5) -0.006(6) -0.003(5)
C34 0.040(6) 0.027(5) 0.030(6) 0.005(4) 0.005(5) -0.001(4)
C10 0.066(8) 0.041(6) 0.034(6) 0.008(5) 0.009(6) 0.002(6)
C22 0.063(8) 0.037(7) 0.048(8) -0.005(6) 0.009(7) -0.003(6)
C37 0.036(6) 0.064(8) 0.039(7) 0.006(6) 0.011(5) 0.000(6)
C1 0.038(5) 0.038(6) 0.028(5) 0.017(4) 0.012(5) 0.009(4)
C32 0.044(6) 0.028(5) 0.067(9) 0.016(6) -0.008(6) -0.006(5)
C18 0.054(7) 0.020(5) 0.036(6) -0.005(4) 0.007(5) 0.013(4)
C2 0.047(6) 0.038(6) 0.028(6) -0.003(5) 0.003(5) 0.006(5)
C20 0.109(12) 0.030(6) 0.030(6) -0.006(5) -0.005(7) 0.011(7)
N3 0.034(5) 0.041(5) 0.018(4) -0.002(4) 0.008(4) 0.006(4)
C33 0.040(6) 0.034(6) 0.057(8) 0.018(6) 0.002(6) -0.004(5)
C16 0.052(7) 0.078(10) 0.029(6) 0.022(7) -0.002(5) -0.006(7)
C21 0.087(11) 0.040(7) 0.058(9) -0.016(7) 0.003(8) 0.000(7)
C42 0.048(6) 0.023(5) 0.048(7) 0.000(4) 0.023(5) 0.003(4)
C28 0.118(14) 0.042(7) 0.050(8) -0.011(6) 0.040(9) 0.003(8)
C45 0.072(8) 0.021(5) 0.029(6) -0.003(4) 0.012(6) 0.008(5)
C3 0.039(6) 0.035(6) 0.028(6) 0.002(4) 0.011(5) 0.003(4)
C36 0.043(6) 0.038(6) 0.030(6) 0.000(5) 0.014(5) 0.002(5)
C43 0.059(7) 0.031(6) 0.057(8) -0.004(5) 0.032(7) 0.013(5)
C39 0.071(11) 0.067(9) 0.039(8) -0.010(7) 0.008(8) -0.012(7)
C44 0.059(9) 0.023(6) 0.042(8) -0.010(5) 0.001(6) 0.011(5)
O5 0.070(8) 0.087(9) 0.052(7) 0.020(5) 0.038(6) 0.031(5)
C40 0.051(7) 0.043(6) 0.027(6) -0.001(5) 0.005(6) -0.010(5)
C13 0.079(14) 0.024(7) 0.036(8) -0.004(6) -0.004(8) 0.003(8)
C4 0.038(6) 0.050(6) 0.018(5) -0.005(4) 0.002(5) -0.001(5)
C15 0.12(2) 0.031(8) 0.049(10) 0.010(7) -0.010(12) 0.023(11)
C14 0.13(2) 0.020(8) 0.039(10) 0.005(7) -0.005(10) -0.008(11)
C27 0.067(11) 0.067(11) 0.069(12) 0.017(7) 0.034(10) -0.021(7)
C26 0.062(10) 0.064(10) 0.055(10) -0.009(8) 0.030(8) 0.003(8)
C38 0.043(7) 0.091(11) 0.023(6) 0.012(7) 0.004(5) 0.009(7)
C13A 0.079(14) 0.024(7) 0.036(8) -0.004(6) -0.004(8) 0.003(8)
C14A 0.10(4) 0.03(2) 0.046(15) 0.002(11) 0.009(16) 0.015(19)
C15A 0.12(2) 0.031(8) 0.049(10) 0.010(7) -0.010(12) 0.023(11)

loop_
_atom_type_symbol
_atom_type_description
_atom_type_scat_dispersion_real
_atom_type_scat_dispersion_imag
_atom_type_scat_source
C C 0.0033 0.0016 'International Tables Vol C Tables 4.2.6.8 and 6.1.1.4'
H H 0.0000 0.0000 'International Tables Vol C Tables 4.2.6.8 and 6.1.1.4'
Dy Dy -0.1892 4.4098 'International Tables Vol C Tables 4.2.6.8 and 6.1.1.4'
N N 0.0061 0.0033 'International Tables Vol C Tables 4.2.6.8 and 6.1.1.4'
O O 0.0106 0.0060 'International Tables Vol C Tables 4.2.6.8 and 6.1.1.4'
P P 0.1023 0.0942 'International Tables Vol C Tables 4.2.6.8 and 6.1.1.4'

loop_
_exptl_crystal_face_index_h
_exptl_crystal_face_index_k
_exptl_crystal_face_index_l
_exptl_crystal_face_perp_dist
-14 -3 -11 0.1808
-14 -2 -11 0.1808
-14 17 14 0.0886
11 5 14 0.2035
19 -11 -4 0.1342
15 -17 -12 0.1000
8 15 -19 0.0914
16 18 -7 0.1091
-8 -15 19 0.1172
6 -7 -23 0.1189
16 -4 -19 0.0872
-16 4 20 0.0932
-2 -15 -18 0.1408
-11 20 14 0.0896
16 -18 -9 0.1086
1 26 7 0.0999
-5 27 1 0.0908
-10 -24 2 0.0993
-4 -23 12 0.1051
12 22 -9 0.0781
4 18 -17 0.0998
9 22 -13 0.0774
16 16 -11 0.0842
11 14 -19 0.0819
13 16 -16 0.0700
-19 -7 12 0.1184
17 5 -17 0.0740
11 2 -22 0.0816
13 -22 -2 0.1134
6 -24 -10 0.0829
10 -24 -7 0.0868
3 -27 -3 0.0779
6 -19 12 0.1489
-7 -23 -7 0.1091
7 26 -5 0.0739
-9 -24 9 0.0922
-13 -18 -5 0.1387
-15 -16 13 0.1000
-15 -7 19 0.0849
3 25 -9 0.0858

loop_
_geom_angle_atom_site_label_1
_geom_angle_atom_site_label_2
_geom_angle_atom_site_label_3
_geom_angle
_geom_angle_site_symmetry_1
_geom_angle_site_symmetry_3
_geom_angle_publ_flag
O3 Dy1 O1 101.0(3) . . ?
O3 Dy1 N4 65.1(3) . . ?
O3 Dy1 O2 86.4(3) . . ?
O3 Dy1 O4 92.7(3) . . ?
O3 Dy1 N2 164.9(3) . . ?
O3 Dy1 N3 129.6(3) . . ?
O3 Dy1 O5 88.7(4) . . ?
O1 Dy1 N4 157.2(3) . . ?
O1 Dy1 O4 124.7(3) . . ?
O1 Dy1 N2 64.0(3) . . ?
O1 Dy1 N3 126.2(3) . . ?
O1 Dy1 O5 73.2(4) . . ?
N4 Dy1 N3 64.5(3) . . ?
O2 Dy1 O1 80.3(3) . . ?
O2 Dy1 N4 80.8(3) . . ?
O2 Dy1 O4 154.4(3) . . ?
O2 Dy1 N2 89.2(3) . . ?
O2 Dy1 N3 85.5(3) . . ?
O2 Dy1 O5 151.6(3) . . ?
O4 Dy1 N4 75.7(3) . . ?
O4 Dy1 N2 97.5(3) . . ?
O4 Dy1 N3 75.5(3) . . ?
N2 Dy1 N4 128.3(3) . . ?
N2 Dy1 N3 64.2(3) . . ?
O5 Dy1 N4 122.0(3) . . ?
O5 Dy1 O4 53.7(3) . . ?
O5 Dy1 N2 88.4(4) . . ?
O5 Dy1 N3 118.5(4) . . ?
O2 P1 C35 112.2(5) . . ?
O2 P1 C29 111.4(5) . . ?
O2 P1 C41 108.2(5) . . ?
C35 P1 C29 107.7(5) . . ?
C35 P1 C41 108.8(5) . . ?
C29 P1 C41 108.5(5) . . ?
C9 O3 Dy1 120.9(7) . . ?
C1 O1 Dy1 118.4(7) . . ?
N5 N4 Dy1 118.9(6) . . ?
C8 N4 Dy1 122.2(7) . . ?
C8 N4 N5 118.8(9) . . ?
C29 C30 H30 119.9 . . ?
C31 C30 H30 119.9 . . ?
C31 C30 C29 120.1(14) . . ?
P1 O2 Dy1 159.4(5) . . ?
C9 N5 N4 109.2(9) . . ?
C24 O4 Dy1 92.3(7) . . ?
N1 N2 Dy1 119.3(7) . . ?
C2 N2 Dy1 123.8(7) . . ?
C2 N2 N1 116.6(9) . . ?
O3 C9 N5 125.8(10) . . ?
O3 C9 C18 118.4(9) . . ?
N5 C9 C18 115.6(10) . . ?
C36 C35 P1 123.2(9) . . ?
C40 C35 P1 119.8(9) . . ?
C40 C35 C36 116.6(11) . . ?
C7 C6 H6 119.7 . . ?
C7 C6 C5 120.5(11) . . ?
C5 C6 H6 119.7 . . ?
C6 C7 C8 122.2(10) . . ?
N3 C7 C6 121.4(11) . . ?
N3 C7 C8 116.3(9) . . ?
C30 C29 P1 117.4(10) . . ?
C34 C29 P1 123.6(8) . . ?
C34 C29 C30 119.0(11) . . ?
O4 C24 C25 121.9(10) . . ?
O4 C24 O5 120.1(11) . . ?
O5 C24 C25 117.9(11) . . ?
C46 C41 P1 117.1(8) . . ?
C42 C41 P1 124.7(8) . . ?
C42 C41 C46 118.1(10) . . ?
C41 C46 H46 119.8 . . ?
C45 C46 C41 120.4(10) . . ?
C45 C46 H46 119.8 . . ?
N4 C8 C7 116.2(10) . . ?
N4 C8 C10 121.6(11) . . ?
C7 C8 C10 122.1(10) . . ?
C6 C5 H5 120.2 . . ?
C4 C5 C6 119.5(11) . . ?
C4 C5 H5 120.2 . . ?
C18 C19 H19 119.4 . . ?
C20 C19 H19 119.4 . . ?
C20 C19 C18 121.3(13) . . ?
C12 C17 H17 118.8 . . ?
C12 C17 C16 122.4(13) . . ?
C16 C17 H17 118.8 . . ?
C22 C23 H23 119.5 . . ?
C18 C23 H23 119.5 . . ?
C18 C23 C22 121.0(14) . . ?
C24 C25 C28 105.8(11) . . ?
C24 C25 C27 106.6(11) . . ?
C27 C25 C28 107.7(13) . . ?
C26 C25 C24 111.9(11) . . ?
C26 C25 C28 111.5(12) . . ?
C26 C25 C27 112.9(14) . . ?
C17 C12 C1 122.7(11) . . ?
C17 C12 C13 118.9(12) . . ?
C17 C12 C13A 115(2) . . ?
C13 C12 C1 117.3(12) . . ?
C13A C12 C1 115.2(18) . . ?
H11A C11 H11B 109.5 . . ?
H11A C11 H11C 109.5 . . ?
H11B C11 H11C 109.5 . . ?
C2 C11 H11A 109.5 . . ?
C2 C11 H11B 109.5 . . ?
C2 C11 H11C 109.5 . . ?
C1 N1 N2 108.5(10) . . ?
C30 C31 H31 120.4 . . ?
C30 C31 C32 119.1(12) . . ?
C32 C31 H31 120.4 . . ?
C29 C34 H34 119.8 . . ?
C29 C34 C33 120.5(12) . . ?
C33 C34 H34 119.8 . . ?
C8 C10 H10A 109.5 . . ?
C8 C10 H10B 109.5 . . ?
C8 C10 H10C 109.5 . . ?
H10A C10 H10B 109.5 . . ?
H10A C10 H10C 109.5 . . ?
H10B C10 H10C 109.5 . . ?
C23 C22 H22 120.5 . . ?
C21 C22 C23 119.0(15) . . ?
C21 C22 H22 120.5 . . ?
C36 C37 H37 120.2 . . ?
C36 C37 C38 119.6(14) . . ?
C38 C37 H37 120.2 . . ?
O1 C1 C12 115.4(10) . . ?
N1 C1 O1 127.6(10) . . ?
N1 C1 C12 117.0(10) . . ?
C31 C32 H32 119.4 . . ?
C33 C32 C31 121.2(11) . . ?
C33 C32 H32 119.4 . . ?
C19 C18 C9 118.4(11) . . ?
C23 C18 C9 122.1(11) . . ?
C23 C18 C19 119.4(12) . . ?
N2 C2 C11 125.4(10) . . ?
N2 C2 C3 115.4(10) . . ?
C3 C2 C11 119.1(10) . . ?
C19 C20 H20 120.2 . . ?
C19 C20 C21 119.6(13) . . ?
C21 C20 H20 120.2 . . ?
C7 N3 Dy1 120.5(8) . . ?
C7 N3 C3 118.4(10) . . ?
C3 N3 Dy1 121.0(8) . . ?
C34 C33 H33 120.0 . . ?
C32 C33 C34 119.9(13) . . ?
C32 C33 H33 120.0 . . ?
C17 C16 H16 121.0 . . ?
C17 C16 H16A 120.6 . . ?
C15 C16 C17 118.0(14) . . ?
C15 C16 H16 121.0 . . ?
C15A C16 C17 119(2) . . ?
C15A C16 H16A 120.6 . . ?
C22 C21 H21 120.2 . . ?
C20 C21 C22 119.7(14) . . ?
C20 C21 H21 120.2 . . ?
C41 C42 H42 119.4 . . ?
C43 C42 C41 121.1(11) . . ?
C43 C42 H42 119.4 . . ?
C25 C28 H28A 109.5 . . ?
C25 C28 H28B 109.5 . . ?
C25 C28 H28C 109.5 . . ?
H28A C28 H28B 109.5 . . ?
H28A C28 H28C 109.5 . . ?
H28B C28 H28C 109.5 . . ?
C46 C45 H45 120.4 . . ?
C44 C45 C46 119.2(12) . . ?
C44 C45 H45 120.4 . . ?
N3 C3 C2 114.7(11) . . ?
N3 C3 C4 122.0(10) . . ?
C4 C3 C2 123.3(10) . . ?
C35 C36 H36 118.6 . . ?
C37 C36 C35 122.7(13) . . ?
C37 C36 H36 118.6 . . ?
C42 C43 H43 120.3 . . ?
C44 C43 C42 119.3(12) . . ?
C44 C43 H43 120.3 . . ?
C40 C39 H39 119.7 . . ?
C40 C39 C38 120.5(15) . . ?
C38 C39 H39 119.7 . . ?
C45 C44 H44 119.1 . . ?
C43 C44 C45 121.8(12) . . ?
C43 C44 H44 119.1 . . ?
C24 O5 Dy1 93.3(8) . . ?
C35 C40 H40 119.1 . . ?
C39 C40 C35 121.9(13) . . ?
C39 C40 H40 119.1 . . ?
C12 C13 H13 120.6 . . ?
C12 C13 C14 118.9(16) . . ?
C14 C13 H13 120.6 . . ?
C5 C4 C3 118.1(11) . . ?
C5 C4 H4 121.0 . . ?
C3 C4 H4 121.0 . . ?
C16 C15 H15 118.7 . . ?
C16 C15 C14 122.7(16) . . ?
C14 C15 H15 118.7 . . ?
C13 C14 H14 121.3 . . ?
C15 C14 C13 117.5(18) . . ?
C15 C14 H14 121.3 . . ?
C25 C27 H27A 109.5 . . ?
C25 C27 H27B 109.5 . . ?
C25 C27 H27C 109.5 . . ?
H27A C27 H27B 109.5 . . ?
H27A C27 H27C 109.5 . . ?
H27B C27 H27C 109.5 . . ?
C25 C26 H26A 109.5 . . ?
C25 C26 H26B 109.5 . . ?
C25 C26 H26C 109.5 . . ?
H26A C26 H26B 109.5 . . ?
H26A C26 H26C 109.5 . . ?
H26B C26 H26C 109.5 . . ?
C37 C38 H38 120.7 . . ?
C39 C38 C37 118.6(13) . . ?
C39 C38 H38 120.7 . . ?
C12 C13A H13A 120.8 . . ?
C12 C13A C14A 118(3) . . ?
C14A C13A H13A 120.8 . . ?
C13A C14A H14A 119.7 . . ?
C15A C14A C13A 121(3) . . ?
C15A C14A H14A 119.7 . . ?
C16 C15A C14A 119(3) . . ?
C16 C15A H15A 120.7 . . ?
C14A C15A H15A 120.7 . . ?

loop_
_geom_bond_atom_site_label_1
_geom_bond_atom_site_label_2
_geom_bond_distance
_geom_bond_site_symmetry_2
_geom_bond_publ_flag
Dy1 O3 2.286(8) . ?
Dy1 O1 2.330(9) . ?
Dy1 N4 2.461(8) . ?
Dy1 O2 2.308(7) . ?
Dy1 O4 2.418(8) . ?
Dy1 N2 2.447(8) . ?
Dy1 N3 2.463(9) . ?
Dy1 O5 2.387(11) . ?
P1 O2 1.499(8) . ?
P1 C35 1.771(11) . ?
P1 C29 1.775(11) . ?
P1 C41 1.793(11) . ?
O3 C9 1.286(14) . ?
O1 C1 1.307(14) . ?
N4 N5 1.386(13) . ?
N4 C8 1.295(14) . ?
C30 H30 0.9500 . ?
C30 C29 1.428(17) . ?
C30 C31 1.394(19) . ?
N5 C9 1.336(13) . ?
O4 C24 1.245(13) . ?
N2 N1 1.409(12) . ?
N2 C2 1.291(14) . ?
C9 C18 1.486(16) . ?
C35 C36 1.402(17) . ?
C35 C40 1.394(16) . ?
C6 H6 0.9500 . ?
C6 C7 1.368(16) . ?
C6 C5 1.369(19) . ?
C7 C8 1.463(17) . ?
C7 N3 1.336(15) . ?
C29 C34 1.392(16) . ?
C24 C25 1.521(16) . ?
C24 O5 1.262(17) . ?
C41 C46 1.410(15) . ?
C41 C42 1.393(15) . ?
C46 H46 0.9500 . ?
C46 C45 1.390(15) . ?
C8 C10 1.532(16) . ?
C5 H5 0.9500 . ?
C5 C4 1.365(17) . ?
C19 H19 0.9500 . ?
C19 C18 1.389(17) . ?
C19 C20 1.38(2) . ?
C17 H17 0.9500 . ?
C17 C12 1.350(17) . ?
C17 C16 1.384(17) . ?
C23 H23 0.9500 . ?
C23 C22 1.41(2) . ?
C23 C18 1.35(2) . ?
C25 C28 1.54(2) . ?
C25 C27 1.537(17) . ?
C25 C26 1.48(2) . ?
C12 C1 1.499(14) . ?
C12 C13 1.42(2) . ?
C12 C13A 1.40(3) . ?
C11 H11A 0.9800 . ?
C11 H11B 0.9800 . ?
C11 H11C 0.9800 . ?
C11 C2 1.510(17) . ?
N1 C1 1.270(16) . ?
C31 H31 0.9500 . ?
C31 C32 1.40(2) . ?
C34 H34 0.9500 . ?
C34 C33 1.403(16) . ?
C10 H10A 0.9800 . ?
C10 H10B 0.9800 . ?
C10 H10C 0.9800 . ?
C22 H22 0.9500 . ?
C22 C21 1.40(2) . ?
C37 H37 0.9500 . ?
C37 C36 1.338(18) . ?
C37 C38 1.41(2) . ?
C32 H32 0.9500 . ?
C32 C33 1.38(2) . ?
C2 C3 1.486(16) . ?
C20 H20 0.9500 . ?
C20 C21 1.39(2) . ?
N3 C3 1.362(15) . ?
C33 H33 0.9500 . ?
C16 H16 0.9500 . ?
C16 H16A 0.9500 . ?
C16 C15 1.37(3) . ?
C16 C15A 1.36(3) . ?
C21 H21 0.9500 . ?
C42 H42 0.9500 . ?
C42 C43 1.389(16) . ?
C28 H28A 0.9800 . ?
C28 H28B 0.9800 . ?
C28 H28C 0.9800 . ?
C45 H45 0.9500 . ?
C45 C44 1.38(2) . ?
C3 C4 1.395(18) . ?
C36 H36 0.9500 . ?
C43 H43 0.9500 . ?
C43 C44 1.36(2) . ?
C39 H39 0.9500 . ?
C39 C40 1.35(2) . ?
C39 C38 1.39(2) . ?
C44 H44 0.9500 . ?
C40 H40 0.9500 . ?
C13 H13 0.9500 . ?
C13 C14 1.42(2) . ?
C4 H4 0.9500 . ?
C15 H15 0.9500 . ?
C15 C14 1.39(3) . ?
C14 H14 0.9500 . ?
C27 H27A 0.9800 . ?
C27 H27B 0.9800 . ?
C27 H27C 0.9800 . ?
C26 H26A 0.9800 . ?
C26 H26B 0.9800 . ?
C26 H26C 0.9800 . ?
C38 H38 0.9500 . ?
C13A H13A 0.9500 . ?
C13A C14A 1.42(3) . ?
C14A H14A 0.9500 . ?
C14A C15A 1.38(4) . ?
C15A H15A 0.9500 . ?

loop_
_geom_torsion_atom_site_label_1
_geom_torsion_atom_site_label_2
_geom_torsion_atom_site_label_3
_geom_torsion_atom_site_label_4
_geom_torsion
_geom_torsion_site_symmetry_1
_geom_torsion_site_symmetry_2
_geom_torsion_site_symmetry_3
_geom_torsion_site_symmetry_4
_geom_torsion_publ_flag
Dy1 O3 C9 N5 -0.7(15) . . . . ?
Dy1 O3 C9 C18 174.1(7) . . . . ?
Dy1 O1 C1 C12 168.4(8) . . . . ?
Dy1 O1 C1 N1 -11.0(17) . . . . ?
Dy1 N4 N5 C9 1.7(11) . . . . ?
Dy1 N4 C8 C7 3.8(14) . . . . ?
Dy1 N4 C8 C10 -175.5(9) . . . . ?
Dy1 O4 C24 C25 -175.1(9) . . . . ?
Dy1 O4 C24 O5 7.2(13) . . . . ?
Dy1 N2 N1 C1 12.4(13) . . . . ?
Dy1 N2 C2 C11 173.5(10) . . . . ?
Dy1 N2 C2 C3 -9.7(15) . . . . ?
Dy1 N3 C3 C2 6.5(14) . . . . ?
Dy1 N3 C3 C4 -174.3(9) . . . . ?
P1 C35 C36 C37 174.8(10) . . . . ?
P1 C35 C40 C39 -175.7(13) . . . . ?
P1 C29 C34 C33 179.7(8) . . . . ?
P1 C41 C46 C45 176.5(9) . . . . ?
P1 C41 C42 C43 -176.1(10) . . . . ?
O3 C9 C18 C19 14.1(16) . . . . ?
O3 C9 C18 C23 -163.9(12) . . . . ?
N4 N5 C9 O3 -0.7(15) . . . . ?
N4 N5 C9 C18 -175.7(9) . . . . ?
C30 C29 C34 C33 -0.4(16) . . . . ?
C30 C31 C32 C33 -4.4(18) . . . . ?
O2 P1 C35 C36 -97.5(10) . . . . ?
O2 P1 C35 C40 74.3(11) . . . . ?
O2 P1 C29 C30 -1.7(10) . . . . ?
O2 P1 C29 C34 178.2(8) . . . . ?
O2 P1 C41 C46 -5.8(10) . . . . ?
O2 P1 C41 C42 170.8(9) . . . . ?
N5 N4 C8 C7 -178.2(9) . . . . ?
N5 N4 C8 C10 2.5(16) . . . . ?
N5 C9 C18 C19 -170.5(11) . . . . ?
N5 C9 C18 C23 11.4(16) . . . . ?
O4 C24 C25 C28 112.8(13) . . . . ?
O4 C24 C25 C27 -132.7(14) . . . . ?
O4 C24 C25 C26 -8.8(17) . . . . ?
O4 C24 O5 Dy1 -7.3(13) . . . . ?
N2 N1 C1 O1 -1.2(17) . . . . ?
N2 N1 C1 C12 179.4(10) . . . . ?
N2 C2 C3 N3 1.8(16) . . . . ?
N2 C2 C3 C4 -177.4(12) . . . . ?
C35 P1 O2 Dy1 11.5(15) . . . . ?
C35 P1 C29 C30 -125.1(9) . . . . ?
C35 P1 C29 C34 54.8(10) . . . . ?
C35 P1 C41 C46 116.3(8) . . . . ?
C35 P1 C41 C42 -67.1(11) . . . . ?
C6 C7 C8 N4 -178.4(11) . . . . ?
C6 C7 C8 C10 0.9(18) . . . . ?
C6 C7 N3 Dy1 174.9(9) . . . . ?
C6 C7 N3 C3 -0.6(17) . . . . ?
C6 C5 C4 C3 0.0(19) . . . . ?
C7 C6 C5 C4 0.6(19) . . . . ?
C7 N3 C3 C2 -178.0(10) . . . . ?
C7 N3 C3 C4 1.2(17) . . . . ?
C29 P1 O2 Dy1 -109.3(13) . . . . ?
C29 P1 C35 C36 25.4(11) . . . . ?
C29 P1 C35 C40 -162.8(10) . . . . ?
C29 P1 C41 C46 -126.8(8) . . . . ?
C29 P1 C41 C42 49.8(11) . . . . ?
C29 C30 C31 C32 5.1(17) . . . . ?
C29 C34 C33 C32 1.1(16) . . . . ?
C41 P1 O2 Dy1 131.5(13) . . . . ?
C41 P1 C35 C36 142.8(9) . . . . ?
C41 P1 C35 C40 -45.4(11) . . . . ?
C41 P1 C29 C30 117.3(9) . . . . ?
C41 P1 C29 C34 -62.8(10) . . . . ?
C41 C46 C45 C44 -0.5(17) . . . . ?
C41 C42 C43 C44 0(2) . . . . ?
C46 C41 C42 C43 0.4(17) . . . . ?
C46 C45 C44 C43 1(2) . . . . ?
C8 N4 N5 C9 -176.4(10) . . . . ?
C8 C7 N3 Dy1 -3.2(13) . . . . ?
C8 C7 N3 C3 -178.7(10) . . . . ?
C5 C6 C7 C8 177.7(11) . . . . ?
C5 C6 C7 N3 -0.3(19) . . . . ?
C19 C20 C21 C22 -4(2) . . . . ?
C17 C12 C1 O1 4.7(18) . . . . ?
C17 C12 C1 N1 -175.8(13) . . . . ?
C17 C12 C13 C14 11(3) . . . . ?
C17 C12 C13A C14A -25(7) . . . . ?
C17 C16 C15 C14 7(4) . . . . ?
C17 C16 C15A C14A 3(13) . . . . ?
C23 C22 C21 C20 2(2) . . . . ?
C25 C24 O5 Dy1 174.9(9) . . . . ?
C12 C17 C16 C15 4(3) . . . . ?
C12 C17 C16 C15A -20(7) . . . . ?
C12 C13 C14 C15 0(4) . . . . ?
C12 C13A C14A C15A 10(11) . . . . ?
C11 C2 C3 N3 178.8(12) . . . . ?
C11 C2 C3 C4 -0.4(19) . . . . ?
N1 N2 C2 C11 0.7(18) . . . . ?
N1 N2 C2 C3 177.5(10) . . . . ?
C31 C30 C29 P1 177.2(9) . . . . ?
C31 C30 C29 C34 -2.7(16) . . . . ?
C31 C32 C33 C34 1.4(18) . . . . ?
C22 C23 C18 C9 175.4(12) . . . . ?
C22 C23 C18 C19 -3(2) . . . . ?
C1 C12 C13 C14 178.9(18) . . . . ?
C1 C12 C13A C14A -176(5) . . . . ?
C18 C19 C20 C21 3(2) . . . . ?
C18 C23 C22 C21 1(2) . . . . ?
C2 N2 N1 C1 -174.5(11) . . . . ?
C2 C3 C4 C5 178.3(12) . . . . ?
C20 C19 C18 C9 -177.6(12) . . . . ?
C20 C19 C18 C23 1(2) . . . . ?
N3 C7 C8 N4 -0.3(15) . . . . ?
N3 C7 C8 C10 179.0(11) . . . . ?
N3 C3 C4 C5 -0.9(19) . . . . ?
C16 C17 C12 C1 179.5(14) . . . . ?
C16 C17 C12 C13 -13(2) . . . . ?
C16 C17 C12 C13A 31(4) . . . . ?
C16 C15 C14 C13 -9(4) . . . . ?
C42 C41 C46 C45 -0.3(16) . . . . ?
C42 C43 C44 C45 -1(2) . . . . ?
C36 C35 C40 C39 -3(2) . . . . ?
C36 C37 C38 C39 -1(2) . . . . ?
O5 C24 C25 C28 -69.4(14) . . . . ?
O5 C24 C25 C27 45.2(17) . . . . ?
O5 C24 C25 C26 169.0(13) . . . . ?
C40 C35 C36 C37 2.7(18) . . . . ?
C40 C39 C38 C37 0(3) . . . . ?
C13 C12 C1 O1 -162.9(14) . . . . ?
C13 C12 C1 N1 16.5(18) . . . . ?
C38 C37 C36 C35 -0.7(19) . . . . ?
C38 C39 C40 C35 2(3) . . . . ?
C13A C12 C1 O1 153(3) . . . . ?
C13A C12 C1 N1 -27(4) . . . . ?
C13A C14A C15A C16 2(15) . . . . ?

loop_
_exptl_oxdiff_crystal_face_indexfrac_h
_exptl_oxdiff_crystal_face_indexfrac_k
_exptl_oxdiff_crystal_face_indexfrac_l
_exptl_oxdiff_crystal_face_x
_exptl_oxdiff_crystal_face_y
_exptl_oxdiff_crystal_face_z
-13.6788 -2.5387 -11.2824 -0.1812 -0.0326 0.9829
-14.1039 -1.9407 -10.7593 -0.2143 -0.0386 0.9760
-13.6199 17.1278 14.1389 -0.9782 -0.1769 -0.1089
11.4526 5.3210 13.5711 0.0220 0.0038 -0.9998
18.5375 -11.1431 -3.5356 0.8375 0.1514 -0.5251
15.1068 -16.5073 -12.4678 0.9839 0.1779 -0.0170
8.3789 15.4521 -18.9066 0.3663 -0.8955 0.2528
15.5486 17.9875 -7.0252 0.3297 -0.8053 -0.4928
-7.8299 -15.0474 19.2635 -0.3622 0.8856 -0.2909
5.5031 -6.5376 -22.5065 0.7034 -0.2527 0.6644
15.7639 -4.3597 -19.3482 0.9342 -0.3354 0.1219
-15.5020 4.4611 19.5728 -0.9317 0.3345 -0.1414
-1.8879 -14.8779 -17.7165 0.5161 0.1505 0.8432
-10.8199 19.5704 14.2434 -0.9314 -0.2715 -0.2425
15.5214 -17.6094 -8.8755 0.9479 0.2763 -0.1587
0.6570 26.1285 6.9288 -0.5379 -0.6949 -0.4774
-4.9047 26.8261 0.8414 -0.6118 -0.7902 -0.0349
-10.1268 -24.0222 2.4860 0.0264 0.8714 0.4899
-3.8062 -23.3652 12.4172 0.0303 0.9903 -0.1355
11.6736 22.0844 -8.6201 0.1693 -0.9357 -0.3096
4.3403 18.1539 -17.4882 0.1672 -0.9250 0.3411
9.0551 21.5681 -13.0610 0.1778 -0.9834 -0.0365
15.9670 16.2244 -10.7795 0.4422 -0.8228 -0.3571
11.2224 14.2907 -18.5542 0.4690 -0.8728 0.1350
13.4908 15.5129 -15.9687 0.4725 -0.8793 -0.0605
-19.3681 -6.5399 12.1282 -0.7344 0.5685 0.3707
17.4717 5.3320 -17.0664 0.7865 -0.6089 -0.1029
11.0481 2.2932 -22.4309 0.7330 -0.5676 0.3749
12.6481 -21.5729 -2.2855 0.7984 0.5435 -0.2592
6.1520 -24.4527 -10.0892 0.7856 0.5350 0.3107
9.5969 -24.0976 -6.7047 0.8257 0.5623 0.0452
3.2393 -27.2307 -2.8086 0.6025 0.7782 0.1773
6.3008 -18.8198 12.3236 0.2782 0.7740 -0.5688
-6.7182 -22.9869 -7.4426 0.3035 0.6301 0.7148
6.6301 26.0270 -4.6849 -0.1292 -0.9501 -0.2838
-9.1815 -23.6704 9.0714 -0.0726 0.9760 0.2052
-13.1656 -17.6288 -4.6102 -0.0421 0.5607 0.8269
-15.3048 -16.1535 12.6263 -0.4569 0.8502 0.2616
-15.1311 -7.2053 19.1905 -0.7213 0.6905 -0.0554
3.4275 25.3581 -9.2238 -0.1348 -0.9907 0.0173

loop_
_smtbx_masks_void_nr
_smtbx_masks_void_average_x
_smtbx_masks_void_average_y
_smtbx_masks_void_average_z
_smtbx_masks_void_volume
_smtbx_masks_void_count_electrons
_smtbx_masks_void_content
1 0.097 0.179 0.145 125.9 19.7 '1 ?'
2 0.097 -0.179 0.645 125.9 19.0 '1 ?'
3 0.597 0.321 0.645 125.9 19.0 '1 ?'
4 0.597 0.679 0.145 125.9 19.7 '1 ?'
